data_7005447
loop_
_publ_author_name
'Baca, Svetlana G.'
'Adams, Harry'
'Sykes, Daniel'
'Faulkner, Stephen'
'Ward, Michael D.'

_publ_section_title
;
 Three-component coordination networks based on [Ru(phen)(CN)4]2?
 anions, near-infrared luminescent lanthanide(iii) cations, and
 ancillary oligopyridine ligands: structures and photophysical
 properties
;
_journal_issue 23
_journal_name_full 'Dalton Transactions'
_journal_page_first 2419
_journal_paper_doi 10.1039/b702235b
_journal_year 2007
_chemical_formula_sum 'C78 H77 N24 Nd2 O15.5 Ru3'
_chemical_formula_weight 2190.33
_chemical_name_systematic
;
?
;
_space_group_IT_number 19
_symmetry_cell_setting orthorhombic
_symmetry_space_group_name_Hall 'P 2ac 2ab'
_symmetry_space_group_name_H-M 'P 21 21 21'
_atom_sites_solution_hydrogens geom
_atom_sites_solution_primary direct
_atom_sites_solution_secondary difmap
_audit_creation_method SHELXL-97
_cell_angle_alpha 90.00
_cell_angle_beta 90.00
_cell_angle_gamma 90.00
_cell_formula_units_Z 4
_cell_length_a 10.8466(6)
_cell_length_b 27.2848(15)
_cell_length_c 31.3415(19)
_cell_measurement_reflns_used 8314
_cell_measurement_temperature 100(2)
_cell_measurement_theta_max 24.19
_cell_measurement_theta_min 2.40
_cell_volume 9275.4(9)
_computing_cell_refinement 'Bruker SMART'
_computing_data_collection 'Bruker SMART'
_computing_data_reduction 'Bruker SAINT'
_computing_molecular_graphics 'Bruker SHELXTL'
_computing_publication_material 'Bruker SHELXTL'
_computing_structure_refinement 'SHELXL-97 (Sheldrick, 1997)'
_computing_structure_solution 'SHELXS-97 (Sheldrick, 1990)'
_diffrn_ambient_temperature 100(2)
_diffrn_measured_fraction_theta_full 0.997
_diffrn_measured_fraction_theta_max 0.997
_diffrn_measurement_device_type 'Bruker APEX2 CCD area detector'
_diffrn_measurement_method 'phi and omega scans'
_diffrn_radiation_monochromator graphite
_diffrn_radiation_source 'fine-focus sealed tube'
_diffrn_radiation_type MoK\a
_diffrn_radiation_wavelength 0.71073
_diffrn_reflns_av_R_equivalents 0.0764
_diffrn_reflns_av_sigmaI/netI 0.0627
_diffrn_reflns_limit_h_max 12
_diffrn_reflns_limit_h_min -12
_diffrn_reflns_limit_k_max 31
_diffrn_reflns_limit_k_min -32
_diffrn_reflns_limit_l_max 37
_diffrn_reflns_limit_l_min -37
_diffrn_reflns_number 127611
_diffrn_reflns_theta_full 25.00
_diffrn_reflns_theta_max 25.00
_diffrn_reflns_theta_min 1.50
_exptl_absorpt_coefficient_mu 1.649
_exptl_absorpt_correction_T_max 0.8794
_exptl_absorpt_correction_T_min 0.6463
_exptl_absorpt_correction_type multi-scan
_exptl_absorpt_process_details sadabs
_exptl_crystal_colour red
_exptl_crystal_density_diffrn 1.568
_exptl_crystal_density_method 'not measured'
_exptl_crystal_description plate
_exptl_crystal_F_000 4356
_exptl_crystal_size_max 0.29
_exptl_crystal_size_mid 0.21
_exptl_crystal_size_min 0.08
_refine_diff_density_max 2.335
_refine_diff_density_min -1.339
_refine_diff_density_rms 0.137
_refine_ls_abs_structure_details 'Flack H D (1983), Acta Cryst. A39, 876-881'
_refine_ls_abs_structure_Flack 0.474(18)
_refine_ls_extinction_method none
_refine_ls_goodness_of_fit_ref 1.065
_refine_ls_hydrogen_treatment constr
_refine_ls_matrix_type full
_refine_ls_number_parameters 1163
_refine_ls_number_reflns 16304
_refine_ls_number_restraints 12
_refine_ls_restrained_S_all 1.065
_refine_ls_R_factor_all 0.0811
_refine_ls_R_factor_gt 0.0620
_refine_ls_shift/su_max 0.018
_refine_ls_shift/su_mean 0.002
_refine_ls_structure_factor_coef Fsqd
_refine_ls_weighting_details 'calc w=1/[\s^2^(Fo^2^)+(0.0642P)^2^+54.2000P] where P=(Fo^2^+2Fc^2^)/3'
_refine_ls_weighting_scheme calc
_refine_ls_wR_factor_gt 0.1466
_refine_ls_wR_factor_ref 0.1583
_reflns_number_gt 13217
_reflns_number_total 16304
_reflns_threshold_expression >2sigma(I)
_cod_data_source_file b702235b.txt
_cod_data_source_block imw516m
_cod_original_sg_symbol_H-M P2(1)2(1)2(1)
_cod_original_formula_sum 'C78 H77 N24 Nd2 O15.50 Ru3'
_cod_database_code 7005447

loop_
_symmetry_equiv_pos_as_xyz
'x, y, z'
'-x+1/2, -y, z+1/2'
'-x, y+1/2, -z+1/2'
'x+1/2, -y+1/2, -z'

loop_
_atom_site_label
_atom_site_type_symbol
_atom_site_fract_x
_atom_site_fract_y
_atom_site_fract_z
_atom_site_U_iso_or_equiv
_atom_site_adp_type
_atom_site_occupancy
_atom_site_symmetry_multiplicity
_atom_site_calc_flag
_atom_site_refinement_flags
_atom_site_disorder_assembly
_atom_site_disorder_group
Nd1 Nd 0.35571(5) 0.82971(2) 0.508475(19) 0.03472(15) Uani 1 1 d . . .
Nd2 Nd 0.40330(5) 0.83076(2) 0.00131(2) 0.04450(18) Uani 1 1 d . . .
Ru1 Ru 0.37075(8) 0.63858(3) 0.46937(3) 0.0357(2) Uani 1 1 d . . .
Ru2 Ru 0.41783(7) 0.63252(3) 0.02602(3) 0.0318(2) Uani 1 1 d . . .
Ru3 Ru 0.69278(12) 0.76909(5) 0.24973(4) 0.0734(4) Uani 1 1 d . . .
C1 C 0.3711(11) 0.7083(5) 0.3906(4) 0.048(3) Uani 1 1 d . . .
H1 H 0.3813 0.7341 0.4106 0.058 Uiso 1 1 calc R . .
C2 C 0.3710(15) 0.7207(6) 0.3474(5) 0.078(5) Uani 1 1 d . . .
H2 H 0.3899 0.7533 0.3388 0.094 Uiso 1 1 calc R . .
C3 C 0.3435(19) 0.6857(8) 0.3174(6) 0.101(6) Uani 1 1 d . . .
H3 H 0.3350 0.6937 0.2881 0.121 Uiso 1 1 calc R . .
C4 C 0.3278(14) 0.6358(8) 0.3330(5) 0.091(6) Uani 1 1 d . . .
C5 C 0.304(3) 0.5962(9) 0.3053(6) 0.156(12) Uani 1 1 d . . .
H5 H 0.2972 0.6019 0.2755 0.187 Uiso 1 1 calc R . .
C6 C 0.2902(18) 0.5485(8) 0.3210(6) 0.111(8) Uani 1 1 d . . .
H6 H 0.2756 0.5225 0.3015 0.133 Uiso 1 1 calc R . .
C7 C 0.2978(16) 0.5372(7) 0.3673(6) 0.090(6) Uani 1 1 d . . .
C8 C 0.2860(15) 0.4919(6) 0.3848(7) 0.087(6) Uani 1 1 d . . .
H8 H 0.2720 0.4640 0.3673 0.105 Uiso 1 1 calc R . .
C9 C 0.2945(14) 0.4876(6) 0.4275(6) 0.081(5) Uani 1 1 d . . .
H9 H 0.2861 0.4564 0.4406 0.097 Uiso 1 1 calc R . .
C10 C 0.3148(11) 0.5276(5) 0.4516(5) 0.062(4) Uani 1 1 d . . .
H10 H 0.3188 0.5233 0.4816 0.075 Uiso 1 1 calc R . .
C11 C 0.3233(12) 0.5778(5) 0.3936(4) 0.058(4) Uani 1 1 d . . .
C12 C 0.3369(11) 0.6257(5) 0.3764(4) 0.055(3) Uani 1 1 d . . .
C13 C 0.4093(9) 0.7029(4) 0.4917(3) 0.035(2) Uani 1 1 d . . .
C14 C 0.1881(12) 0.6510(4) 0.4782(3) 0.039(3) Uani 1 1 d . . .
C15 C 0.5524(11) 0.6296(4) 0.4651(4) 0.039(3) Uani 1 1 d . . .
C16 C 0.3841(9) 0.6115(4) 0.5291(4) 0.034(2) Uani 1 1 d . . .
C17 C 0.4329(14) 0.7755(7) 0.6039(5) 0.072(4) Uani 1 1 d . . .
H17 H 0.4090 0.7477 0.5876 0.086 Uiso 1 1 calc R . .
C18 C 0.4806(15) 0.7695(8) 0.6455(6) 0.092(6) Uani 1 1 d . . .
H18 H 0.4876 0.7379 0.6580 0.111 Uiso 1 1 calc R . .
C19 C 0.517(3) 0.8115(14) 0.6677(9) 0.171(16) Uani 1 1 d . . .
H19 H 0.5498 0.8086 0.6957 0.205 Uiso 1 1 calc R . .
C20 C 0.506(3) 0.8556(11) 0.6496(9) 0.141(11) Uani 1 1 d . . .
H20 H 0.5320 0.8841 0.6646 0.169 Uiso 1 1 calc R . .
C21 C 0.4592(13) 0.8596(7) 0.6111(5) 0.078(5) Uani 1 1 d . . .
C22 C 0.4442(14) 0.9082(7) 0.5906(7) 0.084(6) Uani 1 1 d . . .
C23 C 0.4653(17) 0.9516(9) 0.6155(7) 0.112(8) Uani 1 1 d . . .
H23 H 0.4869 0.9483 0.6447 0.134 Uiso 1 1 calc R . .
C24 C 0.455(2) 0.9969(8) 0.5986(9) 0.117(9) Uani 1 1 d . . .
H24 H 0.4719 1.0258 0.6144 0.140 Uiso 1 1 calc R . .
C25 C 0.4174(18) 0.9978(7) 0.5550(9) 0.119(9) Uani 1 1 d . . .
H25 H 0.4075 1.0283 0.5407 0.142 Uiso 1 1 calc R . .
C26 C 0.3958(15) 0.9555(5) 0.5342(7) 0.078(5) Uani 1 1 d . . .
C27 C 0.3518(14) 0.9567(4) 0.4895(8) 0.088(6) Uani 1 1 d . . .
C28 C 0.3312(18) 1.0003(6) 0.4666(9) 0.117(10) Uani 1 1 d . . .
H28 H 0.3446 1.0309 0.4803 0.141 Uiso 1 1 calc R . .
C29 C 0.292(2) 0.9996(9) 0.4254(10) 0.129(12) Uani 1 1 d . . .
H29 H 0.2816 1.0291 0.4098 0.155 Uiso 1 1 calc R . .
C30 C 0.2700(19) 0.9558(7) 0.4071(7) 0.099(7) Uani 1 1 d . . .
H30 H 0.2415 0.9548 0.3784 0.119 Uiso 1 1 calc R . .
C31 C 0.2866(15) 0.9138(6) 0.4282(6) 0.078(5) Uani 1 1 d . . .
H31 H 0.2670 0.8836 0.4147 0.094 Uiso 1 1 calc R . .
C32 C 0.3904(11) 0.6825(4) 0.1141(4) 0.052(3) Uani 1 1 d . . .
H32 H 0.3939 0.7125 0.0987 0.062 Uiso 1 1 calc R . .
C33 C 0.3803(14) 0.6849(7) 0.1584(5) 0.074(4) Uani 1 1 d . . .
H33 H 0.3763 0.7158 0.1722 0.089 Uiso 1 1 calc R . .
C34 C 0.3763(15) 0.6430(7) 0.1817(5) 0.087(5) Uani 1 1 d . . .
H34 H 0.3710 0.6444 0.2119 0.104 Uiso 1 1 calc R . .
C35 C 0.3802(13) 0.5948(6) 0.1594(4) 0.064(4) Uani 1 1 d . . .
C36 C 0.3696(15) 0.5512(7) 0.1800(5) 0.086(5) Uani 1 1 d . . .
H36 H 0.3606 0.5506 0.2101 0.103 Uiso 1 1 calc R . .
C37 C 0.3719(14) 0.5068(7) 0.1570(5) 0.074(4) Uani 1 1 d . . .
H37 H 0.3684 0.4763 0.1716 0.089 Uiso 1 1 calc R . .
C38 C 0.3795(11) 0.5081(5) 0.1112(4) 0.057(3) Uani 1 1 d . . .
C39 C 0.3714(12) 0.4671(5) 0.0859(5) 0.054(3) Uani 1 1 d . . .
H39 H 0.3641 0.4357 0.0987 0.065 Uiso 1 1 calc R . .
C40 C 0.3739(11) 0.4710(4) 0.0436(5) 0.058(4) Uani 1 1 d . . .
H40 H 0.3716 0.4425 0.0262 0.070 Uiso 1 1 calc R . .
C41 C 0.3803(10) 0.5199(4) 0.0242(4) 0.047(3) Uani 1 1 d . . .
H41 H 0.3797 0.5232 -0.0059 0.057 Uiso 1 1 calc R . .
C42 C 0.3824(9) 0.5554(4) 0.0914(4) 0.039(3) Uani 1 1 d . . .
C43 C 0.3832(11) 0.5989(5) 0.1143(4) 0.047(3) Uani 1 1 d . . .
C44 C 0.4504(9) 0.7009(4) 0.0150(4) 0.037(3) Uani 1 1 d . . .
C45 C 0.2385(10) 0.6476(4) 0.0140(3) 0.036(3) Uani 1 1 d . . .
C46 C 0.6045(9) 0.6251(3) 0.0318(3) 0.025(2) Uani 1 1 d . . .
C47 C 0.4414(11) 0.6177(4) -0.0356(4) 0.043(3) Uani 1 1 d . . .
C48 C 0.3956(14) 0.9272(5) 0.0752(5) 0.073(5) Uani 1 1 d . . .
H48 H 0.3921 0.8996 0.0937 0.087 Uiso 1 1 calc R . .
C49 C 0.3767(15) 0.9724(5) 0.0931(5) 0.074(4) Uani 1 1 d . . .
H49 H 0.3536 0.9760 0.1221 0.089 Uiso 1 1 calc R . .
C50 C 0.3926(13) 1.0122(5) 0.0670(6) 0.069(4) Uani 1 1 d . . .
H50 H 0.3876 1.0445 0.0781 0.082 Uiso 1 1 calc R . .
C51 C 0.4159(12) 1.0044(4) 0.0244(5) 0.054(3) Uani 1 1 d . . .
H51 H 0.4189 1.0318 0.0057 0.065 Uiso 1 1 calc R . .
C52 C 0.4354(10) 0.9574(4) 0.0076(4) 0.047(3) Uani 1 1 d . . .
C53 C 0.4737(10) 0.9477(4) -0.0359(4) 0.043(3) Uani 1 1 d . . .
C54 C 0.5181(13) 0.9861(5) -0.0629(5) 0.059(4) Uani 1 1 d . . .
H54 H 0.5211 1.0189 -0.0528 0.071 Uiso 1 1 calc R . .
C55 C 0.5557(13) 0.9750(5) -0.1029(5) 0.061(4) Uani 1 1 d . . .
H55 H 0.5839 1.0007 -0.1209 0.073 Uiso 1 1 calc R . .
C56 C 0.5545(13) 0.9271(6) -0.1187(5) 0.071(4) Uani 1 1 d . . .
H56 H 0.5824 0.9190 -0.1466 0.085 Uiso 1 1 calc R . .
C57 C 0.5083(11) 0.8913(4) -0.0898(5) 0.049(3) Uani 1 1 d . . .
C58 C 0.5074(12) 0.8396(6) -0.1039(5) 0.061(4) Uani 1 1 d . . .
C59 C 0.5513(19) 0.8265(7) -0.1438(6) 0.097(6) Uani 1 1 d . . .
H59 H 0.5869 0.8504 -0.1621 0.116 Uiso 1 1 calc R . .
C60 C 0.543(2) 0.7806(11) -0.1561(7) 0.127(9) Uani 1 1 d . . .
H60 H 0.5685 0.7718 -0.1841 0.153 Uiso 1 1 calc R . .
C61 C 0.501(2) 0.7474(8) -0.1310(9) 0.125(10) Uani 1 1 d . . .
H61 H 0.5002 0.7141 -0.1399 0.150 Uiso 1 1 calc R . .
C62 C 0.4565(15) 0.7604(6) -0.0896(6) 0.086(6) Uani 1 1 d . . .
H62 H 0.4253 0.7357 -0.0712 0.103 Uiso 1 1 calc R . .
C63 C 0.6963(14) 0.7199(7) 0.1604(4) 0.079(5) Uani 1 1 d . . .
H63 H 0.7001 0.7521 0.1489 0.094 Uiso 1 1 calc R . .
C64 C 0.6951(15) 0.6798(11) 0.1327(5) 0.109(9) Uani 1 1 d . . .
H64 H 0.6996 0.6854 0.1029 0.131 Uiso 1 1 calc R . .
C65 C 0.6879(17) 0.6351(10) 0.1468(6) 0.089(6) Uani 1 1 d . . .
H65 H 0.6849 0.6068 0.1292 0.107 Uiso 1 1 calc R . .
C66 C 0.685(4) 0.6342(14) 0.197(2) 0.27(3) Uani 1 1 d . . .
C67 C 0.6754(16) 0.5998(19) 0.2028(10) 0.24(3) Uani 1 1 d . . .
H67 H 0.6708 0.5784 0.1789 0.293 Uiso 1 1 calc R . .
C68 C 0.666(2) 0.5746(7) 0.2489(10) 0.143(10) Uani 1 1 d . . .
H68 H 0.6606 0.5405 0.2545 0.172 Uiso 1 1 calc R . .
C69 C 0.6692(18) 0.6160(9) 0.2824(6) 0.108(7) Uani 1 1 d . . .
C70 C 0.6618(15) 0.6132(9) 0.3293(7) 0.105(7) Uani 1 1 d . . .
H70 H 0.6553 0.5827 0.3437 0.126 Uiso 1 1 calc R . .
C71 C 0.6646(14) 0.6566(8) 0.3511(6) 0.088(6) Uani 1 1 d . . .
H71 H 0.6584 0.6562 0.3813 0.105 Uiso 1 1 calc R . .
C72 C 0.6763(13) 0.7010(7) 0.3304(4) 0.078(5) Uani 1 1 d . . .
H72 H 0.6813 0.7302 0.3468 0.094 Uiso 1 1 calc R . .
C73 C 0.6748(14) 0.6626(8) 0.2638(5) 0.083(5) Uani 1 1 d . . .
C74 C 0.6821(15) 0.6714(9) 0.2181(6) 0.077(5) Uani 1 1 d . . .
C75 C 0.8808(15) 0.7696(8) 0.2520(5) 0.092(6) Uani 1 1 d . . .
C76 C 0.6927(15) 0.8148(8) 0.2985(5) 0.098(7) Uani 1 1 d . . .
C77 C 0.7027(18) 0.8222(8) 0.2093(4) 0.096(7) Uani 1 1 d . . .
C78 C 0.5025(18) 0.7737(7) 0.2463(5) 0.084(5) Uani 1 1 d . . .
N1 N 0.3581(9) 0.6631(4) 0.4058(3) 0.049(2) Uani 1 1 d . . .
N2 N 0.3294(8) 0.5718(4) 0.4368(3) 0.046(3) Uani 1 1 d . . .
N3 N 0.4354(8) 0.7424(3) 0.5049(3) 0.036(2) Uani 1 1 d . . .
N4 N 0.0858(8) 0.6568(3) 0.4856(3) 0.037(2) Uani 1 1 d . . .
N5 N 0.6599(10) 0.6295(3) 0.4640(3) 0.049(3) Uani 1 1 d . . .
N6 N 0.3919(10) 0.6003(4) 0.5638(4) 0.053(3) Uani 1 1 d . . .
N7 N 0.4214(9) 0.8213(5) 0.5873(3) 0.061(3) Uani 1 1 d . . .
N8 N 0.4058(9) 0.9115(5) 0.5498(4) 0.062(3) Uani 1 1 d . . .
N9 N 0.3306(12) 0.9136(4) 0.4682(5) 0.070(4) Uani 1 1 d . . .
N10 N 0.3952(8) 0.6416(4) 0.0922(3) 0.045(2) Uani 1 1 d . . .
N11 N 0.3867(7) 0.5587(3) 0.0480(3) 0.035(2) Uani 1 1 d . . .
N12 N 0.4753(8) 0.7430(3) 0.0086(4) 0.053(3) Uani 1 1 d . . .
N13 N 0.7106(7) 0.6270(3) 0.0307(3) 0.031(2) Uani 1 1 d . . .
N14 N 0.1353(8) 0.6583(3) 0.0045(3) 0.042(2) Uani 1 1 d . . .
N15 N 0.4532(12) 0.6118(4) -0.0710(4) 0.064(3) Uani 1 1 d . . .
N16 N 0.4191(10) 0.9185(4) 0.0330(4) 0.055(3) Uani 1 1 d . . .
N17 N 0.4671(9) 0.9017(3) -0.0509(3) 0.044(2) Uani 1 1 d . . .
N18 N 0.4581(10) 0.8076(4) -0.0765(4) 0.056(3) Uani 1 1 d . . .
N19 N 0.6921(11) 0.7138(6) 0.2034(4) 0.067(3) Uani 1 1 d . . .
N20 N 0.6806(11) 0.7041(5) 0.2872(4) 0.075(4) Uani 1 1 d . . .
N21 N 0.9878(13) 0.7730(8) 0.2512(4) 0.119(7) Uani 1 1 d . . .
N22 N 0.6920(16) 0.8401(7) 0.3292(4) 0.110(6) Uani 1 1 d . . .
N23 N 0.7091(18) 0.8570(8) 0.1859(5) 0.125(7) Uani 1 1 d . . .
N24 N 0.4004(16) 0.7729(7) 0.2435(5) 0.109(6) Uani 1 1 d . . .
O1 O 0.2037(7) 0.7711(3) 0.5450(3) 0.048(2) Uani 1 1 d . . .
H1B H 0.2050 0.7431 0.5569 0.058 Uiso 1 1 d R . .
H1C H 0.1350 0.7678 0.5322 0.058 Uiso 1 1 d R . .
O2 O 0.2014(8) 0.7979(3) 0.4560(3) 0.060(2) Uani 1 1 d . . .
H2B H 0.1728 0.8098 0.4329 0.071 Uiso 1 1 d R . .
H2C H 0.1336 0.7876 0.4662 0.071 Uiso 1 1 d R . .
O3 O 0.4549(8) 0.8225(3) 0.4367(2) 0.049(2) Uani 1 1 d . . .
H3B H 0.4535 0.8343 0.4116 0.059 Uiso 1 1 d R . .
H3C H 0.5314 0.8215 0.4308 0.059 Uiso 1 1 d R . .
O4 O 0.4943(8) 0.8204(3) 0.0733(3) 0.061(3) Uani 1 1 d . . .
H4B H 0.5672 0.8268 0.0814 0.073 Uiso 1 1 d R . .
H4C H 0.4483 0.8177 0.0951 0.073 Uiso 1 1 d R . .
O5 O 0.2339(9) 0.8311(6) 0.0575(4) 0.116(5) Uani 1 1 d . . .
H5B H 0.2641 0.8254 0.0820 0.139 Uiso 1 1 d R . .
H5C H 0.1564 0.8270 0.0558 0.139 Uiso 1 1 d R . .
O6 O 0.2394(7) 0.7689(3) -0.0210(5) 0.113(5) Uani 1 1 d . . .
H6B H 0.2127 0.7405 -0.0145 0.135 Uiso 1 1 d R . .
H6C H 0.1616 0.7720 -0.0228 0.135 Uiso 1 1 d R . .
O7 O 0.7211(11) 0.8412(7) 0.0990(4) 0.151(8) Uani 1 1 d . . .
O8 O 0.7076(8) 0.8191(3) 0.4171(3) 0.054(2) Uani 1 1 d . . .
H8B H 0.7025 0.8258 0.3907 0.065 Uiso 1 1 d R . .
H8C H 0.7590 0.8417 0.4226 0.065 Uiso 1 1 d R . .
O9 O 0.4525(14) 0.8588(7) 0.3569(4) 0.164(8) Uani 1 1 d . . .
H9B H 0.3779 0.8508 0.3614 0.197 Uiso 1 1 d R . .
H9C H 0.4468 0.8806 0.3377 0.197 Uiso 1 1 d R . .
O10 O 0.884(2) 0.9846(9) 0.2749(6) 0.091(7) Uani 0.50 1 d P . .
O11 O 0.887(2) 0.9067(8) 0.3461(5) 0.107(10) Uani 0.50 1 d P . .
O12 O 0.343(3) 0.8112(8) 0.1455(7) 0.117(11) Uani 0.50 1 d P . .
O13 O 0.1067(17) 0.5899(11) 0.2223(6) 0.093(6) Uani 0.50 1 d PU A 1
O14 O 0.211(2) 0.8129(8) 0.2829(10) 0.107(9) Uani 0.50 1 d P B 1
O13' O -0.0046(18) 0.5995(11) 0.2354(6) 0.099(6) Uani 0.50 1 d PU C 2
O14' O 0.061(3) 0.8529(8) 0.3087(7) 0.102(8) Uani 0.50 1 d P D 2
O16 O 0.167(2) 0.8271(8) 0.3738(7) 0.092(5) Uani 0.50 1 d PU E 1
O17 O 0.041(4) 0.9794(8) 0.2004(8) 0.140(13) Uani 0.50 1 d P F 1
O15' O 0.9558(16) 0.8962(5) 0.1579(4) 0.046(4) Uani 0.50 1 d P G 2
O16' O 0.069(2) 0.8343(8) 0.3957(7) 0.086(5) Uani 0.50 1 d PU H 2
O17' O 0.265(2) 0.9577(12) 0.1942(7) 0.125(12) Uani 0.50 1 d P I 2
O18' O 0.349(4) 0.4449(8) 0.2591(11) 0.172(17) Uani 0.50 1 d P J 2

loop_
_atom_site_aniso_label
_atom_site_aniso_U_11
_atom_site_aniso_U_22
_atom_site_aniso_U_33
_atom_site_aniso_U_23
_atom_site_aniso_U_13
_atom_site_aniso_U_12
Nd1 0.0274(3) 0.0199(3) 0.0569(3) -0.0050(3) -0.0020(2) -0.0013(2)
Nd2 0.0200(3) 0.0197(3) 0.0939(5) 0.0115(3) -0.0026(3) -0.0018(2)
Ru1 0.0259(4) 0.0235(5) 0.0578(5) -0.0091(4) 0.0004(4) -0.0014(4)
Ru2 0.0192(4) 0.0198(4) 0.0564(5) -0.0017(4) -0.0020(4) 0.0008(4)
Ru3 0.0643(9) 0.1173(11) 0.0386(5) -0.0112(7) 0.0067(5) -0.0322(8)
C1 0.044(7) 0.062(9) 0.037(6) -0.003(6) 0.005(5) -0.003(7)
C2 0.086(11) 0.077(11) 0.072(10) -0.006(8) 0.013(9) -0.017(9)
C3 0.118(16) 0.118(17) 0.067(10) -0.008(10) 0.010(10) -0.040(14)
C4 0.054(9) 0.152(19) 0.067(10) -0.057(11) 0.019(7) -0.021(11)
C5 0.25(3) 0.16(2) 0.064(11) -0.058(13) 0.036(14) -0.14(2)
C6 0.107(15) 0.123(18) 0.103(14) -0.085(13) 0.034(12) -0.045(13)
C7 0.087(12) 0.087(14) 0.096(13) -0.051(11) 0.038(10) -0.036(10)
C8 0.077(11) 0.063(12) 0.122(15) -0.052(11) 0.033(11) -0.040(9)
C9 0.057(9) 0.058(10) 0.128(15) -0.034(10) 0.038(10) -0.024(8)
C10 0.043(7) 0.036(8) 0.108(11) -0.033(8) 0.026(7) -0.023(6)
C11 0.055(9) 0.053(9) 0.066(9) -0.029(7) 0.010(7) -0.013(7)
C12 0.039(7) 0.073(10) 0.053(8) -0.022(7) 0.006(6) -0.006(7)
C13 0.023(5) 0.035(6) 0.046(6) 0.006(5) -0.014(5) 0.003(5)
C14 0.054(8) 0.021(6) 0.043(6) -0.012(5) -0.012(5) 0.008(5)
C15 0.041(7) 0.026(6) 0.051(7) -0.003(5) 0.003(5) 0.011(5)
C16 0.028(6) 0.022(5) 0.052(7) -0.011(5) -0.001(5) 0.001(4)
C17 0.056(9) 0.089(12) 0.072(10) 0.018(9) 0.001(8) 0.006(9)
C18 0.064(11) 0.137(18) 0.076(11) 0.016(11) -0.003(9) 0.031(11)
C19 0.12(2) 0.27(4) 0.12(2) -0.12(3) -0.056(17) 0.05(3)
C20 0.16(2) 0.14(2) 0.12(2) -0.062(19) -0.054(17) 0.04(2)
C21 0.046(8) 0.111(15) 0.077(10) -0.049(11) -0.007(7) -0.023(9)
C22 0.048(9) 0.073(12) 0.132(16) -0.045(12) 0.022(10) -0.021(9)
C23 0.092(14) 0.138(19) 0.105(14) -0.063(14) 0.036(11) -0.070(14)
C24 0.126(19) 0.062(13) 0.16(2) -0.030(14) 0.060(17) -0.028(13)
C25 0.083(13) 0.058(11) 0.21(2) -0.047(14) 0.087(16) -0.053(10)
C26 0.071(10) 0.012(7) 0.150(16) -0.031(8) 0.036(11) -0.015(7)
C27 0.059(9) 0.008(6) 0.197(19) 0.007(9) 0.057(12) 0.003(6)
C28 0.078(14) 0.033(10) 0.24(3) 0.015(14) 0.098(18) -0.004(9)
C29 0.075(14) 0.086(17) 0.23(3) 0.08(2) 0.076(19) 0.022(12)
C30 0.110(15) 0.064(12) 0.124(16) 0.034(12) 0.039(12) 0.018(11)
C31 0.082(11) 0.045(10) 0.107(14) 0.028(9) 0.005(10) 0.000(8)
C32 0.042(7) 0.037(7) 0.077(9) -0.013(6) -0.002(6) 0.007(6)
C33 0.070(10) 0.088(13) 0.066(9) -0.017(8) 0.010(8) 0.002(9)
C34 0.078(11) 0.123(16) 0.058(9) -0.023(10) 0.012(8) -0.008(11)
C35 0.053(9) 0.080(11) 0.061(8) 0.001(8) -0.005(7) -0.008(8)
C36 0.065(10) 0.115(15) 0.077(10) 0.035(11) 0.025(9) -0.004(11)
C37 0.066(10) 0.087(12) 0.069(10) 0.035(9) 0.006(8) 0.001(9)
C38 0.035(7) 0.062(9) 0.074(9) 0.019(7) -0.002(6) 0.001(6)
C39 0.048(8) 0.031(7) 0.085(10) 0.011(7) 0.001(7) -0.005(6)
C40 0.041(7) 0.029(7) 0.105(11) 0.013(7) -0.017(7) -0.007(6)
C41 0.028(6) 0.032(7) 0.081(9) 0.005(6) -0.004(6) -0.006(5)
C42 0.020(5) 0.045(7) 0.051(7) 0.010(5) -0.002(5) -0.009(5)
C43 0.036(7) 0.052(8) 0.054(7) 0.000(6) -0.001(5) 0.006(6)
C44 0.014(5) 0.035(7) 0.063(7) 0.000(5) 0.002(5) 0.011(4)
C45 0.030(6) 0.027(6) 0.052(7) -0.002(5) 0.008(5) -0.008(5)
C46 0.020(5) 0.011(5) 0.045(6) -0.001(4) 0.005(4) 0.005(4)
C47 0.036(7) 0.032(7) 0.062(8) 0.004(6) -0.009(6) 0.004(5)
C48 0.073(10) 0.044(8) 0.100(11) 0.025(8) 0.041(9) 0.030(8)
C49 0.084(11) 0.045(9) 0.093(11) -0.010(8) 0.015(9) 0.024(8)
C50 0.050(9) 0.034(8) 0.121(14) 0.004(8) -0.012(9) 0.014(7)
C51 0.064(8) 0.017(6) 0.081(9) 0.012(6) -0.012(8) -0.013(6)
C52 0.038(6) 0.025(6) 0.077(8) 0.006(6) -0.006(6) -0.001(5)
C53 0.034(6) 0.017(6) 0.077(9) 0.009(6) -0.017(6) -0.006(5)
C54 0.061(9) 0.040(8) 0.075(9) 0.013(7) 0.002(7) -0.012(7)
C55 0.056(8) 0.038(8) 0.089(11) 0.031(7) -0.004(8) -0.008(7)
C56 0.049(8) 0.070(11) 0.093(11) 0.012(9) -0.011(8) -0.015(8)
C57 0.037(7) 0.031(7) 0.078(9) 0.010(6) -0.011(6) -0.014(6)
C58 0.041(7) 0.068(11) 0.073(9) -0.013(8) -0.009(6) -0.009(7)
C59 0.130(16) 0.061(11) 0.100(13) -0.038(11) 0.016(11) -0.020(12)
C60 0.13(2) 0.16(3) 0.089(15) -0.001(17) 0.011(14) -0.01(2)
C61 0.13(2) 0.092(17) 0.16(2) -0.079(16) -0.078(18) 0.031(14)
C62 0.068(11) 0.070(11) 0.119(14) -0.004(10) -0.065(11) -0.006(9)
C63 0.069(10) 0.118(14) 0.049(8) -0.037(9) 0.011(7) -0.027(10)
C64 0.049(9) 0.23(3) 0.047(9) -0.030(14) 0.009(7) -0.039(14)
C65 0.068(11) 0.124(18) 0.074(12) -0.025(12) 0.006(9) -0.015(13)
C66 0.23(5) 0.13(3) 0.44(8) 0.18(4) 0.09(5) 0.06(3)
C67 0.030(10) 0.55(7) 0.15(2) -0.25(3) -0.030(12) 0.03(2)
C68 0.11(2) 0.072(13) 0.24(3) -0.059(18) -0.03(2) -0.004(13)
C69 0.080(13) 0.16(2) 0.088(13) 0.035(14) -0.016(10) -0.005(14)
C70 0.043(10) 0.14(2) 0.134(18) 0.002(15) -0.011(10) -0.023(11)
C71 0.052(10) 0.14(2) 0.069(10) 0.011(12) 0.000(8) -0.018(11)
C72 0.058(10) 0.128(16) 0.048(8) -0.004(9) 0.009(7) -0.028(10)
C73 0.056(10) 0.118(16) 0.076(11) -0.023(11) 0.007(8) -0.034(10)
C74 0.062(10) 0.090(15) 0.080(11) -0.030(12) -0.014(8) 0.002(11)
C75 0.057(12) 0.179(19) 0.040(7) -0.021(10) 0.007(7) -0.011(12)
C76 0.060(10) 0.17(2) 0.060(10) 0.013(11) 0.009(8) -0.044(12)
C77 0.104(13) 0.148(19) 0.037(8) 0.010(10) 0.001(8) -0.055(14)
C78 0.062(12) 0.126(15) 0.064(10) -0.005(10) 0.005(8) -0.028(11)
N1 0.031(5) 0.058(7) 0.059(6) -0.006(5) 0.004(4) -0.011(5)
N2 0.024(5) 0.033(6) 0.081(7) -0.017(5) 0.006(5) -0.007(4)
N3 0.032(5) 0.020(5) 0.055(5) -0.004(4) 0.003(4) 0.005(4)
N4 0.021(5) 0.031(5) 0.059(6) 0.000(4) -0.003(4) 0.014(4)
N5 0.045(7) 0.020(5) 0.082(7) -0.003(5) 0.007(5) 0.005(5)
N6 0.059(7) 0.029(6) 0.070(7) -0.006(5) -0.004(6) 0.015(5)
N7 0.028(5) 0.086(9) 0.068(7) -0.010(7) 0.002(5) -0.001(6)
N8 0.032(6) 0.066(9) 0.088(9) -0.041(7) 0.010(6) -0.013(6)
N9 0.075(9) 0.029(6) 0.106(10) 0.004(6) 0.034(8) 0.001(6)
N10 0.031(5) 0.044(6) 0.059(6) -0.010(5) -0.003(4) 0.002(5)
N11 0.014(4) 0.027(5) 0.063(6) 0.003(4) -0.004(4) -0.006(4)
N12 0.034(5) 0.024(5) 0.100(8) 0.010(5) -0.015(6) 0.003(4)
N13 0.021(5) 0.014(4) 0.059(6) -0.003(4) 0.006(4) -0.002(3)
N14 0.025(5) 0.030(5) 0.071(6) 0.004(4) 0.000(5) -0.006(4)
N15 0.087(9) 0.037(7) 0.067(8) 0.001(5) -0.004(7) 0.032(6)
N16 0.043(6) 0.036(6) 0.086(8) 0.010(5) 0.005(6) 0.005(5)
N17 0.035(5) 0.029(6) 0.068(7) 0.008(5) -0.008(5) -0.005(4)
N18 0.049(7) 0.025(6) 0.094(8) -0.009(6) -0.019(6) -0.003(5)
N19 0.056(7) 0.094(11) 0.053(7) -0.023(7) 0.005(6) -0.019(7)
N20 0.052(7) 0.099(11) 0.075(9) -0.013(7) 0.016(6) -0.014(7)
N21 0.037(8) 0.26(2) 0.061(8) -0.059(11) 0.010(6) -0.027(11)
N22 0.130(13) 0.152(16) 0.047(7) -0.042(9) 0.001(8) -0.028(12)
N23 0.128(14) 0.159(18) 0.089(11) -0.011(12) 0.023(10) -0.061(14)
N24 0.073(11) 0.167(17) 0.088(11) -0.043(11) 0.019(8) -0.028(11)
O1 0.031(4) 0.042(5) 0.072(5) 0.017(4) -0.004(4) -0.002(4)
O2 0.044(5) 0.076(7) 0.058(5) 0.005(5) -0.006(4) -0.023(5)
O3 0.052(5) 0.046(5) 0.049(4) -0.006(4) -0.002(4) -0.007(4)
O4 0.037(5) 0.062(7) 0.083(6) 0.014(5) -0.018(4) -0.003(4)
O5 0.042(6) 0.196(15) 0.108(8) 0.071(10) -0.019(5) -0.031(8)
O6 0.016(4) 0.030(5) 0.292(18) -0.006(8) -0.011(7) -0.006(4)
O7 0.078(8) 0.29(2) 0.087(8) 0.066(11) -0.027(6) -0.106(11)
O8 0.062(5) 0.045(5) 0.056(5) -0.003(4) -0.003(4) 0.002(4)
O9 0.122(12) 0.28(2) 0.090(9) 0.034(12) 0.025(9) 0.073(14)
O10 0.071(14) 0.14(2) 0.066(12) -0.040(13) -0.003(11) 0.018(14)
O11 0.19(2) 0.092(15) 0.037(9) -0.042(9) 0.069(12) -0.124(17)
O12 0.19(3) 0.077(16) 0.088(15) -0.010(12) 0.100(18) -0.023(17)
O13 0.040(8) 0.187(17) 0.051(9) 0.028(10) -0.009(7) -0.020(11)
O14 0.060(14) 0.047(14) 0.21(3) -0.009(15) 0.020(16) -0.001(11)
O13' 0.050(8) 0.189(17) 0.058(9) 0.022(10) -0.006(7) -0.020(11)
O14' 0.15(2) 0.073(15) 0.083(14) -0.035(12) 0.013(15) -0.023(16)
O16 0.114(14) 0.071(10) 0.090(12) 0.000(9) -0.007(9) 0.033(11)
O17 0.27(4) 0.034(13) 0.12(2) -0.029(13) 0.01(2) -0.015(19)
O15' 0.072(12) 0.031(9) 0.035(8) -0.003(7) -0.009(8) -0.022(8)
O16' 0.108(14) 0.067(10) 0.083(11) -0.004(9) -0.007(9) 0.039(11)
O17' 0.085(17) 0.21(3) 0.079(15) -0.055(18) 0.017(13) -0.087(19)
O18' 0.29(5) 0.030(12) 0.19(3) -0.013(15) 0.11(3) 0.012(19)

loop_
_atom_type_symbol
_atom_type_description
_atom_type_scat_dispersion_real
_atom_type_scat_dispersion_imag
_atom_type_scat_source
C C 0.0033 0.0016 'International Tables Vol C Tables 4.2.6.8 and 6.1.1.4'
H H 0.0000 0.0000 'International Tables Vol C Tables 4.2.6.8 and 6.1.1.4'
N N 0.0061 0.0033 'International Tables Vol C Tables 4.2.6.8 and 6.1.1.4'
O O 0.0106 0.0060 'International Tables Vol C Tables 4.2.6.8 and 6.1.1.4'
Ru Ru -1.2594 0.8363 'International Tables Vol C Tables 4.2.6.8 and 6.1.1.4'
Nd Nd -0.1943 3.0179 'International Tables Vol C Tables 4.2.6.8 and 6.1.1.4'

loop_
_geom_angle_atom_site_label_1
_geom_angle_atom_site_label_2
_geom_angle_atom_site_label_3
_geom_angle
_geom_angle_site_symmetry_1
_geom_angle_site_symmetry_3
_geom_angle_publ_flag
O3 Nd1 O2 70.7(3) . . ?
O3 Nd1 N4 69.7(3) . 4_566 ?
O2 Nd1 N4 139.3(3) . 4_566 ?
O3 Nd1 N3 74.9(3) . . ?
O2 Nd1 N3 82.7(3) . . ?
N4 Nd1 N3 78.6(3) 4_566 . ?
O3 Nd1 N5 134.2(3) . 4_466 ?
O2 Nd1 N5 79.5(3) . 4_466 ?
N4 Nd1 N5 137.2(3) 4_566 4_466 ?
N3 Nd1 N5 135.2(3) . 4_466 ?
O3 Nd1 O1 129.0(3) . . ?
O2 Nd1 O1 69.4(3) . . ?
N4 Nd1 O1 133.8(3) 4_566 . ?
N3 Nd1 O1 69.7(3) . . ?
N5 Nd1 O1 65.5(3) 4_466 . ?
O3 Nd1 N7 137.3(3) . . ?
O2 Nd1 N7 141.6(3) . . ?
N4 Nd1 N7 70.8(3) 4_566 . ?
N3 Nd1 N7 82.2(3) . . ?
N5 Nd1 N7 86.8(3) 4_466 . ?
O1 Nd1 N7 72.2(3) . . ?
O3 Nd1 N9 71.4(3) . . ?
O2 Nd1 N9 85.2(4) . . ?
N4 Nd1 N9 90.6(3) 4_566 . ?
N3 Nd1 N9 146.3(3) . . ?
N5 Nd1 N9 72.3(3) 4_466 . ?
O1 Nd1 N9 133.7(3) . . ?
N7 Nd1 N9 124.4(4) . . ?
O3 Nd1 N8 114.8(3) . . ?
O2 Nd1 N8 139.0(4) . . ?
N4 Nd1 N8 68.8(3) 4_566 . ?
N3 Nd1 N8 138.2(4) . . ?
N5 Nd1 N8 68.6(3) 4_466 . ?
O1 Nd1 N8 116.1(3) . . ?
N7 Nd1 N8 63.1(4) . . ?
N9 Nd1 N8 61.3(4) . . ?
O4 Nd2 N12 71.7(3) . . ?
O4 Nd2 N14 71.6(3) . 4_565 ?
N12 Nd2 N14 79.1(3) . 4_565 ?
O4 Nd2 O5 70.0(3) . . ?
N12 Nd2 O5 99.4(4) . . ?
N14 Nd2 O5 139.8(3) 4_565 . ?
O4 Nd2 O6 116.8(4) . . ?
N12 Nd2 O6 67.2(3) . . ?
N14 Nd2 O6 138.5(3) 4_565 . ?
O5 Nd2 O6 71.9(4) . . ?
O4 Nd2 N18 137.6(3) . . ?
N12 Nd2 N18 77.5(4) . . ?
N14 Nd2 N18 74.6(3) 4_565 . ?
O5 Nd2 N18 145.0(4) . . ?
O6 Nd2 N18 74.9(4) . . ?
O4 Nd2 N13 136.5(3) . 4_465 ?
N12 Nd2 N13 134.9(3) . 4_465 ?
N14 Nd2 N13 136.1(3) 4_565 4_465 ?
O5 Nd2 N13 71.6(3) . 4_465 ?
O6 Nd2 N13 68.0(3) . 4_465 ?
N18 Nd2 N13 85.9(3) . 4_465 ?
O4 Nd2 N16 74.4(3) . . ?
N12 Nd2 N16 144.8(3) . . ?
N14 Nd2 N16 81.6(3) 4_565 . ?
O5 Nd2 N16 77.2(4) . . ?
O6 Nd2 N16 139.6(3) . . ?
N18 Nd2 N16 124.8(3) . . ?
N13 Nd2 N16 78.0(3) 4_465 . ?
O4 Nd2 N17 123.1(3) . . ?
N12 Nd2 N17 132.3(3) . . ?
N14 Nd2 N17 66.9(3) 4_565 . ?
O5 Nd2 N17 128.2(4) . . ?
O6 Nd2 N17 120.1(4) . . ?
N18 Nd2 N17 62.2(3) . . ?
N13 Nd2 N17 69.1(3) 4_465 . ?
N16 Nd2 N17 62.7(3) . . ?
C13 Ru1 C15 85.5(4) . . ?
C13 Ru1 C16 88.9(4) . . ?
C15 Ru1 C16 86.9(4) . . ?
C13 Ru1 C14 90.6(4) . . ?
C15 Ru1 C14 175.2(4) . . ?
C16 Ru1 C14 90.3(4) . . ?
C13 Ru1 N1 93.9(4) . . ?
C15 Ru1 N1 92.3(4) . . ?
C16 Ru1 N1 177.0(4) . . ?
C14 Ru1 N1 90.7(4) . . ?
C13 Ru1 N2 172.6(4) . . ?
C15 Ru1 N2 94.1(4) . . ?
C16 Ru1 N2 98.4(4) . . ?
C14 Ru1 N2 90.1(4) . . ?
N1 Ru1 N2 78.7(4) . . ?
C44 Ru2 C47 90.0(5) . . ?
C44 Ru2 C45 86.9(4) . . ?
C47 Ru2 C45 89.1(5) . . ?
C44 Ru2 C46 86.0(4) . . ?
C47 Ru2 C46 86.5(4) . . ?
C45 Ru2 C46 171.6(4) . . ?
C44 Ru2 N10 94.8(4) . . ?
C47 Ru2 N10 174.9(4) . . ?
C45 Ru2 N10 92.8(4) . . ?
C46 Ru2 N10 92.2(4) . . ?
C44 Ru2 N11 171.7(4) . . ?
C47 Ru2 N11 98.0(4) . . ?
C45 Ru2 N11 95.7(4) . . ?
C46 Ru2 N11 92.0(3) . . ?
N10 Ru2 N11 77.1(4) . . ?
C77 Ru3 C76 92.0(7) . . ?
C77 Ru3 C75 87.8(8) . . ?
C76 Ru3 C75 88.2(6) . . ?
C77 Ru3 C78 88.6(8) . . ?
C76 Ru3 C78 90.1(7) . . ?
C75 Ru3 C78 175.9(8) . . ?
C77 Ru3 N19 94.9(7) . . ?
C76 Ru3 N19 173.1(7) . . ?
C75 Ru3 N19 91.9(6) . . ?
C78 Ru3 N19 90.3(6) . . ?
C77 Ru3 N20 172.3(6) . . ?
C76 Ru3 N20 95.6(6) . . ?
C75 Ru3 N20 92.8(7) . . ?
C78 Ru3 N20 91.1(6) . . ?
N19 Ru3 N20 77.4(5) . . ?
N1 C1 C2 124.9(13) . . ?
N1 C1 H1 117.5 . . ?
C2 C1 H1 117.5 . . ?
C3 C2 C1 119.7(16) . . ?
C3 C2 H2 120.2 . . ?
C1 C2 H2 120.2 . . ?
C2 C3 C4 116.6(16) . . ?
C2 C3 H3 121.7 . . ?
C4 C3 H3 121.7 . . ?
C12 C4 C5 118(2) . . ?
C12 C4 C3 120.2(15) . . ?
C5 C4 C3 122.2(18) . . ?
C6 C5 C4 121.1(19) . . ?
C6 C5 H5 119.5 . . ?
C4 C5 H5 119.5 . . ?
C5 C6 C7 122.1(15) . . ?
C5 C6 H6 119.0 . . ?
C7 C6 H6 119.0 . . ?
C8 C7 C11 119.9(17) . . ?
C8 C7 C6 125.3(16) . . ?
C11 C7 C6 114.8(17) . . ?
C9 C8 C7 118.3(15) . . ?
C9 C8 H8 120.9 . . ?
C7 C8 H8 120.9 . . ?
C10 C9 C8 119.9(17) . . ?
C10 C9 H9 120.0 . . ?
C8 C9 H9 120.0 . . ?
N2 C10 C9 124.7(16) . . ?
N2 C10 H10 117.6 . . ?
C9 C10 H10 117.6 . . ?
N2 C11 C7 119.7(14) . . ?
N2 C11 C12 118.7(11) . . ?
C7 C11 C12 121.6(14) . . ?
N1 C12 C4 120.9(14) . . ?
N1 C12 C11 116.2(11) . . ?
C4 C12 C11 122.9(14) . . ?
N3 C13 Ru1 178.6(10) . . ?
N4 C14 Ru1 175.9(10) . . ?
N5 C15 Ru1 172.7(10) . . ?
N6 C16 Ru1 174.2(9) . . ?
N7 C17 C18 119.6(17) . . ?
N7 C17 H17 120.2 . . ?
C18 C17 H17 120.2 . . ?
C19 C18 C17 118(2) . . ?
C19 C18 H18 121.0 . . ?
C17 C18 H18 121.0 . . ?
C20 C19 C18 120(3) . . ?
C20 C19 H19 119.9 . . ?
C18 C19 H19 119.9 . . ?
C21 C20 C19 120(3) . . ?
C21 C20 H20 120.1 . . ?
C19 C20 H20 120.1 . . ?
C20 C21 N7 124(2) . . ?
C20 C21 C22 121(2) . . ?
N7 C21 C22 114.9(15) . . ?
N8 C22 C23 121(2) . . ?
N8 C22 C21 120.2(14) . . ?
C23 C22 C21 119(2) . . ?
C24 C23 C22 122(2) . . ?
C24 C23 H23 119.1 . . ?
C22 C23 H23 119.1 . . ?
C23 C24 C25 115(2) . . ?
C23 C24 H24 122.7 . . ?
C25 C24 H24 122.7 . . ?
C26 C25 C24 120(2) . . ?
C26 C25 H25 120.0 . . ?
C24 C25 H25 120.0 . . ?
N8 C26 C25 126(2) . . ?
N8 C26 C27 113.9(12) . . ?
C25 C26 C27 119.7(19) . . ?
N9 C27 C28 117(2) . . ?
N9 C27 C26 119.7(13) . . ?
C28 C27 C26 123.7(18) . . ?
C29 C28 C27 122(2) . . ?
C29 C28 H28 119.2 . . ?
C27 C28 H28 119.2 . . ?
C30 C29 C28 118(2) . . ?
C30 C29 H29 120.9 . . ?
C28 C29 H29 120.9 . . ?
C31 C30 C29 122(2) . . ?
C31 C30 H30 119.2 . . ?
C29 C30 H30 119.2 . . ?
C30 C31 N9 120.9(18) . . ?
C30 C31 H31 119.5 . . ?
N9 C31 H31 119.5 . . ?
N10 C32 C33 124.2(13) . . ?
N10 C32 H32 117.9 . . ?
C33 C32 H32 117.9 . . ?
C34 C33 C32 120.0(15) . . ?
C34 C33 H33 120.0 . . ?
C32 C33 H33 120.0 . . ?
C33 C34 C35 119.3(14) . . ?
C33 C34 H34 120.3 . . ?
C35 C34 H34 120.3 . . ?
C36 C35 C43 123.0(15) . . ?
C36 C35 C34 123.2(15) . . ?
C43 C35 C34 113.5(14) . . ?
C35 C36 C37 120.5(15) . . ?
C35 C36 H36 119.7 . . ?
C37 C36 H36 119.7 . . ?
C36 C37 C38 119.4(14) . . ?
C36 C37 H37 120.3 . . ?
C38 C37 H37 120.3 . . ?
C39 C38 C42 119.0(12) . . ?
C39 C38 C37 123.6(13) . . ?
C42 C38 C37 117.0(13) . . ?
C40 C39 C38 120.6(12) . . ?
C40 C39 H39 119.7 . . ?
C38 C39 H39 119.7 . . ?
C39 C40 C41 119.1(13) . . ?
C39 C40 H40 120.5 . . ?
C41 C40 H40 120.5 . . ?
N11 C41 C40 120.5(13) . . ?
N11 C41 H41 119.7 . . ?
C40 C41 H41 119.7 . . ?
N11 C42 C43 117.3(10) . . ?
N11 C42 C38 119.4(11) . . ?
C43 C42 C38 123.3(11) . . ?
N10 C43 C42 118.1(10) . . ?
N10 C43 C35 125.2(12) . . ?
C42 C43 C35 116.5(12) . . ?
N12 C44 Ru2 177.4(9) . . ?
N14 C45 Ru2 175.5(9) . . ?
N13 C46 Ru2 169.3(9) . . ?
N15 C47 Ru2 176.3(11) . . ?
N16 C48 C49 125.4(13) . . ?
N16 C48 H48 117.3 . . ?
C49 C48 H48 117.3 . . ?
C50 C49 C48 116.8(15) . . ?
C50 C49 H49 121.6 . . ?
C48 C49 H49 121.6 . . ?
C49 C50 C51 118.7(13) . . ?
C49 C50 H50 120.6 . . ?
C51 C50 H50 120.6 . . ?
C50 C51 C52 122.2(12) . . ?
C50 C51 H51 118.9 . . ?
C52 C51 H51 118.9 . . ?
N16 C52 C51 118.9(12) . . ?
N16 C52 C53 116.8(10) . . ?
C51 C52 C53 124.3(11) . . ?
N17 C53 C54 119.8(12) . . ?
N17 C53 C52 119.0(10) . . ?
C54 C53 C52 121.2(11) . . ?
C55 C54 C53 119.0(13) . . ?
C55 C54 H54 120.5 . . ?
C53 C54 H54 120.5 . . ?
C54 C55 C56 122.3(13) . . ?
C54 C55 H55 118.8 . . ?
C56 C55 H55 118.8 . . ?
C55 C56 C57 114.7(14) . . ?
C55 C56 H56 122.6 . . ?
C57 C56 H56 122.6 . . ?
N17 C57 C56 123.9(12) . . ?
N17 C57 C58 118.3(11) . . ?
C56 C57 C58 117.8(14) . . ?
N18 C58 C59 123.3(15) . . ?
N18 C58 C57 115.7(12) . . ?
C59 C58 C57 120.9(15) . . ?
C60 C59 C58 119(2) . . ?
C60 C59 H59 120.4 . . ?
C58 C59 H59 120.4 . . ?
C61 C60 C59 121(2) . . ?
C61 C60 H60 119.4 . . ?
C59 C60 H60 119.4 . . ?
C60 C61 C62 120(2) . . ?
C60 C61 H61 120.0 . . ?
C62 C61 H61 120.0 . . ?
N18 C62 C61 120.5(18) . . ?
N18 C62 H62 119.7 . . ?
C61 C62 H62 119.7 . . ?
N19 C63 C64 121.3(19) . . ?
N19 C63 H63 119.4 . . ?
C64 C63 H63 119.4 . . ?
C65 C64 C63 121.7(18) . . ?
C65 C64 H64 119.1 . . ?
C63 C64 H64 119.1 . . ?
C64 C65 C66 111(2) . . ?
C64 C65 H65 124.5 . . ?
C66 C65 H65 124.6 . . ?
C67 C66 C74 134(7) . . ?
C67 C66 C65 103(6) . . ?
C74 C66 C65 123(3) . . ?
C66 C67 C68 127(5) . . ?
C66 C67 H67 116.5 . . ?
C68 C67 H67 116.4 . . ?
C69 C68 C67 107(2) . . ?
C69 C68 H68 126.2 . . ?
C67 C68 H68 126.3 . . ?
C73 C69 C70 118(2) . . ?
C73 C69 C68 112.4(18) . . ?
C70 C69 C68 130(2) . . ?
C71 C70 C69 117(2) . . ?
C71 C70 H70 121.6 . . ?
C69 C70 H70 121.6 . . ?
C70 C71 C72 121.8(18) . . ?
C70 C71 H71 119.1 . . ?
C72 C71 H71 119.1 . . ?
N20 C72 C71 121.8(17) . . ?
N20 C72 H72 119.1 . . ?
C71 C72 H72 119.1 . . ?
N20 C73 C69 122.5(17) . . ?
N20 C73 C74 113.2(19) . . ?
C69 C73 C74 124.2(18) . . ?
C66 C74 N19 125(3) . . ?
C66 C74 C73 114(3) . . ?
N19 C74 C73 121.3(17) . . ?
N21 C75 Ru3 175(2) . . ?
N22 C76 Ru3 176.5(18) . . ?
N23 C77 Ru3 176.5(17) . . ?
N24 C78 Ru3 175.1(19) . . ?
C1 N1 C12 117.4(11) . . ?
C1 N1 Ru1 128.8(8) . . ?
C12 N1 Ru1 113.8(9) . . ?
C10 N2 C11 117.4(11) . . ?
C10 N2 Ru1 130.1(10) . . ?
C11 N2 Ru1 112.5(8) . . ?
C13 N3 Nd1 141.7(7) . . ?
C14 N4 Nd1 172.5(9) . 4_466 ?
C15 N5 Nd1 145.3(9) . 4_566 ?
C21 N7 C17 118.2(15) . . ?
C21 N7 Nd1 123.0(12) . . ?
C17 N7 Nd1 118.2(10) . . ?
C26 N8 C22 116.3(14) . . ?
C26 N8 Nd1 125.3(11) . . ?
C22 N8 Nd1 118.3(11) . . ?
C31 N9 C27 120.8(15) . . ?
C31 N9 Nd1 119.2(9) . . ?
C27 N9 Nd1 119.7(12) . . ?
C32 N10 C43 117.4(11) . . ?
C32 N10 Ru2 128.3(9) . . ?
C43 N10 Ru2 114.3(8) . . ?
C41 N11 C42 121.2(10) . . ?
C41 N11 Ru2 126.0(8) . . ?
C42 N11 Ru2 112.6(7) . . ?
C44 N12 Nd2 148.7(8) . . ?
C46 N13 Nd2 147.0(8) . 4_565 ?
C45 N14 Nd2 167.1(8) . 4_465 ?
C52 N16 C48 117.4(11) . . ?
C52 N16 Nd2 120.9(9) . . ?
C48 N16 Nd2 121.2(8) . . ?
C57 N17 C53 120.1(10) . . ?
C57 N17 Nd2 120.2(7) . . ?
C53 N17 Nd2 119.0(8) . . ?
C58 N18 C62 115.5(14) . . ?
C58 N18 Nd2 122.6(8) . . ?
C62 N18 Nd2 121.1(11) . . ?
C74 N19 C63 118.8(15) . . ?
C74 N19 Ru3 114.4(11) . . ?
C63 N19 Ru3 126.8(13) . . ?
C73 N20 C72 119.2(16) . . ?
C73 N20 Ru3 113.7(11) . . ?
C72 N20 Ru3 127.1(12) . . ?
Nd1 O1 H1B 138.1 . . ?
Nd1 O1 H1C 114.8 . . ?
H1B O1 H1C 97.2 . . ?
Nd1 O2 H2B 132.2 . . ?
Nd1 O2 H2C 116.5 . . ?
H2B O2 H2C 97.4 . . ?
Nd1 O3 H3B 142.6 . . ?
Nd1 O3 H3C 128.2 . . ?
H3B O3 H3C 80.1 . . ?
Nd2 O4 H4B 128.4 . . ?
Nd2 O4 H4C 120.6 . . ?
H4B O4 H4C 108.8 . . ?
Nd2 O5 H5B 110.3 . . ?
Nd2 O5 H5C 132.0 . . ?
H5B O5 H5C 114.5 . . ?
Nd2 O6 H6B 140.8 . . ?
Nd2 O6 H6C 130.1 . . ?
H6B O6 H6C 76.7 . . ?
H8B O8 H8C 94.7 . . ?
H9B O9 H9C 103.1 . . ?

loop_
_geom_bond_atom_site_label_1
_geom_bond_atom_site_label_2
_geom_bond_distance
_geom_bond_site_symmetry_2
_geom_bond_publ_flag
Nd1 O3 2.501(8) . ?
Nd1 O2 2.502(8) . ?
Nd1 N4 2.530(9) 4_566 ?
Nd1 N3 2.536(8) . ?
Nd1 N5 2.548(11) 4_466 ?
Nd1 O1 2.567(7) . ?
Nd1 N7 2.581(11) . ?
Nd1 N9 2.628(12) . ?
Nd1 N8 2.636(11) . ?
Nd2 O4 2.478(8) . ?
Nd2 N12 2.528(9) . ?
Nd2 N14 2.540(9) 4_565 ?
Nd2 O5 2.545(11) . ?
Nd2 O6 2.549(8) . ?
Nd2 N18 2.587(12) . ?
Nd2 N13 2.589(8) 4_465 ?
Nd2 N16 2.597(10) . ?
Nd2 N17 2.627(10) . ?
Ru1 C13 1.935(11) . ?
Ru1 C15 1.990(12) . ?
Ru1 C16 2.019(12) . ?
Ru1 C14 2.029(13) . ?
Ru1 N1 2.106(10) . ?
Ru1 N2 2.138(9) . ?
Ru2 C44 1.930(11) . ?
Ru2 C47 1.989(14) . ?
Ru2 C45 2.024(11) . ?
Ru2 C46 2.043(10) . ?
Ru2 N10 2.104(9) . ?
Ru2 N11 2.156(8) . ?
Ru3 C77 1.928(19) . ?
Ru3 C76 1.97(2) . ?
Ru3 C75 2.041(17) . ?
Ru3 C78 2.070(19) . ?
Ru3 N19 2.093(12) . ?
Ru3 N20 2.132(14) . ?
C1 N1 1.330(15) . ?
C1 C2 1.396(18) . ?
C1 H1 0.9500 . ?
C2 C3 1.37(2) . ?
C2 H2 0.9500 . ?
C3 C4 1.46(3) . ?
C3 H3 0.9500 . ?
C4 C12 1.39(2) . ?
C4 C5 1.41(2) . ?
C5 C6 1.40(3) . ?
C5 H5 0.9500 . ?
C6 C7 1.49(3) . ?
C6 H6 0.9500 . ?
C7 C8 1.36(2) . ?
C7 C11 1.407(19) . ?
C8 C9 1.35(2) . ?
C8 H8 0.9500 . ?
C9 C10 1.345(19) . ?
C9 H9 0.9500 . ?
C10 N2 1.301(16) . ?
C10 H10 0.9500 . ?
C11 N2 1.365(17) . ?
C11 C12 1.422(19) . ?
C12 N1 1.392(15) . ?
C13 N3 1.190(13) . ?
C14 N4 1.144(14) . ?
C15 N5 1.167(14) . ?
C16 N6 1.132(14) . ?
C17 N7 1.361(19) . ?
C17 C18 1.41(2) . ?
C17 H17 0.9500 . ?
C18 C19 1.40(3) . ?
C18 H18 0.9500 . ?
C19 C20 1.34(4) . ?
C19 H19 0.9500 . ?
C20 C21 1.32(3) . ?
C20 H20 0.9500 . ?
C21 N7 1.346(18) . ?
C21 C22 1.48(3) . ?
C22 N8 1.35(2) . ?
C22 C23 1.44(2) . ?
C23 C24 1.35(3) . ?
C23 H23 0.9500 . ?
C24 C25 1.43(3) . ?
C24 H24 0.9500 . ?
C25 C26 1.35(2) . ?
C25 H25 0.9500 . ?
C26 N8 1.30(2) . ?
C26 C27 1.48(3) . ?
C27 N9 1.37(2) . ?
C27 C28 1.41(3) . ?
C28 C29 1.36(3) . ?
C28 H28 0.9500 . ?
C29 C30 1.35(3) . ?
C29 H29 0.9500 . ?
C30 C31 1.34(2) . ?
C30 H30 0.9500 . ?
C31 N9 1.34(2) . ?
C31 H31 0.9500 . ?
C32 N10 1.311(14) . ?
C32 C33 1.395(19) . ?
C32 H32 0.9500 . ?
C33 C34 1.36(2) . ?
C33 H33 0.9500 . ?
C34 C35 1.49(2) . ?
C34 H34 0.9500 . ?
C35 C36 1.36(2) . ?
C35 C43 1.418(17) . ?
C36 C37 1.41(2) . ?
C36 H36 0.9500 . ?
C37 C38 1.437(19) . ?
C37 H37 0.9500 . ?
C38 C39 1.374(18) . ?
C38 C42 1.432(17) . ?
C39 C40 1.330(18) . ?
C39 H39 0.9500 . ?
C40 C41 1.469(16) . ?
C40 H40 0.9500 . ?
C41 N11 1.294(14) . ?
C41 H41 0.9500 . ?
C42 N11 1.367(14) . ?
C42 C43 1.387(16) . ?
C43 N10 1.361(15) . ?
C44 N12 1.198(13) . ?
C45 N14 1.195(13) . ?
C46 N13 1.152(12) . ?
C47 N15 1.129(15) . ?
C48 N16 1.368(17) . ?
C48 C49 1.370(19) . ?
C48 H48 0.9500 . ?
C49 C50 1.37(2) . ?
C49 H49 0.9500 . ?
C50 C51 1.376(19) . ?
C50 H50 0.9500 . ?
C51 C52 1.401(16) . ?
C51 H51 0.9500 . ?
C52 N16 1.340(15) . ?
C52 C53 1.451(18) . ?
C53 N17 1.342(14) . ?
C53 C54 1.430(16) . ?
C54 C55 1.35(2) . ?
C54 H54 0.9500 . ?
C55 C56 1.40(2) . ?
C55 H55 0.9500 . ?
C56 C57 1.422(18) . ?
C56 H56 0.9500 . ?
C57 N17 1.330(16) . ?
C57 C58 1.479(18) . ?
C58 N18 1.337(17) . ?
C58 C59 1.39(2) . ?
C59 C60 1.31(3) . ?
C59 H59 0.9500 . ?
C60 C61 1.28(3) . ?
C60 H60 0.9500 . ?
C61 C62 1.43(3) . ?
C61 H61 0.9500 . ?
C62 N18 1.352(18) . ?
C62 H62 0.9500 . ?
C63 N19 1.361(18) . ?
C63 C64 1.40(3) . ?
C63 H63 0.9500 . ?
C64 C65 1.30(3) . ?
C64 H64 0.9500 . ?
C65 C66 1.56(6) . ?
C65 H65 0.9500 . ?
C66 C67 0.96(6) . ?
C66 C74 1.22(6) . ?
C67 C68 1.60(5) . ?
C67 H67 0.9500 . ?
C68 C69 1.54(3) . ?
C68 H68 0.9500 . ?
C69 C73 1.40(3) . ?
C69 C70 1.47(3) . ?
C70 C71 1.37(3) . ?
C70 H70 0.9500 . ?
C71 C72 1.38(2) . ?
C71 H71 0.9500 . ?
C72 N20 1.356(17) . ?
C72 H72 0.9500 . ?
C73 N20 1.35(2) . ?
C73 C74 1.46(3) . ?
C74 N19 1.25(2) . ?
C75 N21 1.164(18) . ?
C76 N22 1.18(2) . ?
C77 N23 1.20(2) . ?
C78 N24 1.11(2) . ?
N4 Nd1 2.530(9) 4_466 ?
N5 Nd1 2.548(10) 4_566 ?
N13 Nd2 2.589(8) 4_565 ?
N14 Nd2 2.540(9) 4_465 ?
O1 H1B 0.8501 . ?
O1 H1C 0.8502 . ?
O2 H2B 0.8502 . ?
O2 H2C 0.8500 . ?
O3 H3B 0.8497 . ?
O3 H3C 0.8500 . ?
O4 H4B 0.8498 . ?
O4 H4C 0.8499 . ?
O5 H5B 0.8497 . ?
O5 H5C 0.8500 . ?
O6 H6B 0.8503 . ?
O6 H6C 0.8500 . ?
O8 H8B 0.8498 . ?
O8 H8C 0.8500 . ?
O9 H9B 0.8493 . ?
O9 H9C 0.8503 . ?
